data_4081604
loop_
_publ_author_name
'Graeupner, Jonathan'
'Hintermair, Ulrich'
'Huang, Daria L.'
'Thomsen, Julianne M.'
'Takase, Mike'
'Campos, Jes\'us'
'Hashmi, Sara M.'
'Elimelech, Menachem'
'Brudvig, Gary W.'
'Crabtree, Robert H.'

_publ_section_title
;
 Probing the Viability of Oxo-Coupling Pathways in Iridium-Catalyzed
 Oxygen Evolution
;
_journal_issue 19
_journal_name_full Organometallics
_journal_page_first 5384
_journal_paper_doi 10.1021/om400658a
_journal_volume 32
_journal_year 2013
_chemical_formula_sum 'C35 H41 Cl9 Ir2 N4'
_chemical_formula_weight 1221.17
_chemical_name_systematic
; 
 ? 
;
_space_group_IT_number 19
_symmetry_cell_setting orthorhombic
_symmetry_space_group_name_Hall 'P 2ac 2ab'
_symmetry_space_group_name_H-M 'P 21 21 21'
_atom_sites_solution_hydrogens geom
_atom_sites_solution_primary direct
_atom_sites_solution_secondary difmap
_audit_creation_method SHELXL-97
_cell_angle_alpha 90.00
_cell_angle_beta 90.00
_cell_angle_gamma 90.00
_cell_formula_units_Z 4
_cell_length_a 8.5417(2)
_cell_length_b 17.8892(3)
_cell_length_c 27.2391(19)
_cell_measurement_reflns_used 152550
_cell_measurement_temperature 153(2)
_cell_measurement_theta_max 27.5
_cell_measurement_theta_min 3.0
_cell_volume 4162.2(3)
_computing_cell_refinement 'CrystalClear-SM Expert 2.0 r12 (Rigaku, 2011)'
_computing_data_collection 'CrystalClear-SM Expert 2.0 r12 (Rigaku, 2011)'
_computing_data_reduction 'CrystalClear-SM Expert 2.0 r12 (Rigaku, 2011)'
_computing_publication_material 'SHELXL-97 (Sheldrick, 2008)'
_computing_structure_refinement 'SHELXL-97 (Sheldrick, 2008)'
_computing_structure_solution 'SHELXS-97 (Sheldrick, 2008)'
_diffrn_ambient_temperature 153(2)
_diffrn_detector_area_resol_mean 10
_diffrn_measured_fraction_theta_full 0.997
_diffrn_measured_fraction_theta_max 0.997
_diffrn_measurement_device_type 'Rigaku R-AXIS RAPID imaging plate'
_diffrn_measurement_method \w
_diffrn_radiation_monochromator graphite
_diffrn_radiation_source 'fine-focus sealed tube'
_diffrn_radiation_type MoK\a
_diffrn_radiation_wavelength 0.71073
_diffrn_reflns_av_R_equivalents 0.0387
_diffrn_reflns_av_sigmaI/netI 0.0180
_diffrn_reflns_limit_h_max 12
_diffrn_reflns_limit_h_min -12
_diffrn_reflns_limit_k_max 25
_diffrn_reflns_limit_k_min -25
_diffrn_reflns_limit_l_max 38
_diffrn_reflns_limit_l_min -38
_diffrn_reflns_number 202395
_diffrn_reflns_theta_full 30.51
_diffrn_reflns_theta_max 30.51
_diffrn_reflns_theta_min 3.04
_exptl_absorpt_coefficient_mu 6.997
_exptl_absorpt_correction_T_max 0.6045
_exptl_absorpt_correction_T_min 0.4200
_exptl_absorpt_correction_type multi-scan
_exptl_absorpt_process_details 'Jacobson, R. (1998) Private Communication'
_exptl_crystal_colour Yellow
_exptl_crystal_density_diffrn 1.949
_exptl_crystal_density_method 'not measured'
_exptl_crystal_description Block
_exptl_crystal_F_000 2344
_exptl_crystal_size_max 0.15
_exptl_crystal_size_mid 0.10
_exptl_crystal_size_min 0.08
_refine_diff_density_max 0.953
_refine_diff_density_min -0.762
_refine_diff_density_rms 0.093
_refine_ls_abs_structure_details 'Flack H D (1983), Acta Cryst. A39, 876-881'
_refine_ls_abs_structure_Flack 0.005(3)
_refine_ls_extinction_method none
_refine_ls_goodness_of_fit_ref 1.005
_refine_ls_hydrogen_treatment constr
_refine_ls_matrix_type full
_refine_ls_number_parameters 461
_refine_ls_number_reflns 12676
_refine_ls_number_restraints 0
_refine_ls_restrained_S_all 1.005
_refine_ls_R_factor_all 0.0192
_refine_ls_R_factor_gt 0.0179
_refine_ls_shift/su_max 0.008
_refine_ls_shift/su_mean 0.000
_refine_ls_structure_factor_coef Fsqd
_refine_ls_weighting_details 'calc w=1/[\s^2^(Fo^2^)+(0.0184P)^2^+4.7052P] where P=(Fo^2^+2Fc^2^)/3'
_refine_ls_weighting_scheme calc
_refine_ls_wR_factor_gt 0.0401
_refine_ls_wR_factor_ref 0.0405
_reflns_number_gt 12279
_reflns_number_total 12676
_reflns_threshold_expression >2sigma(I)
_cod_data_source_file om400658a_si_002.cif
_cod_data_source_block '_j1'
_cod_depositor_comments
;
The following automatic conversions were performed:

'_symmetry_cell_setting' value 'Orthorhombic' changed to
'orthorhombic' according to
/home/saulius/struct/CIF-dictionaries/cif_core.dic dictionary named
'cif_core.dic' version 2.4.2 from 2011-04-26.

Automatic conversion script
Id: cif_fix_values 1891 2012-01-12 08:04:46Z andrius 
;
_cod_original_sg_symbol_H-M P2(1)2(1)2(1)
_cod_database_code 4081604

loop_
_symmetry_equiv_pos_as_xyz
'x, y, z'
'x+1/2, -y+1/2, -z'
'-x, y+1/2, -z+1/2'
'-x+1/2, -y, z+1/2'

loop_
_atom_site_label
_atom_site_type_symbol
_atom_site_fract_x
_atom_site_fract_y
_atom_site_fract_z
_atom_site_U_iso_or_equiv
_atom_site_adp_type
_atom_site_occupancy
_atom_site_symmetry_multiplicity
_atom_site_calc_flag
_atom_site_refinement_flags
Ir1 Ir 0.686761(10) 0.251665(6) 0.855811(3) 0.01514(2) Uani 1 1 d .
Ir2 Ir 0.709181(10) -0.004409(5) 0.817620(3) 0.01851(2) Uani 1 1 d .
N1 N 0.7042(3) 0.27365(11) 0.93127(7) 0.0189(4) Uani 1 1 d .
N2 N 0.6713(3) 0.14227(12) 0.88876(7) 0.0170(4) Uani 1 1 d .
N3 N 0.6397(3) 0.07120(12) 0.87449(8) 0.0189(4) Uani 1 1 d .
N4 N 0.5734(3) -0.07212(13) 0.86423(9) 0.0243(5) Uani 1 1 d .
Cl1 Cl 0.96638(6) 0.25397(4) 0.85767(2) 0.02362(12) Uani 1 1 d .
Cl2 Cl 0.46278(8) 0.00996(4) 0.77637(3) 0.02814(14) Uani 1 1 d .
C1 C 0.4742(3) 0.31548(15) 0.84862(9) 0.0185(5) Uani 1 1 d .
C2 C 0.4621(2) 0.24783(16) 0.82083(9) 0.0190(4) Uani 1 1 d .
C3 C 0.5823(3) 0.24825(17) 0.78280(8) 0.0199(4) Uani 1 1 d .
C4 C 0.6672(3) 0.31718(15) 0.78832(9) 0.0204(5) Uani 1 1 d .
C5 C 0.6053(3) 0.35831(15) 0.82909(9) 0.0198(5) Uani 1 1 d .
C6 C 0.3697(3) 0.33828(17) 0.88972(11) 0.0259(6) Uani 1 1 d .
H6A H 0.2740 0.3607 0.8764 0.039 Uiso 1 1 calc R
H6B H 0.4237 0.3749 0.9104 0.039 Uiso 1 1 calc R
H6C H 0.3424 0.2943 0.9094 0.039 Uiso 1 1 calc R
C7 C 0.3428(3) 0.18793(16) 0.82820(11) 0.0266(6) Uani 1 1 d .
H7A H 0.3174 0.1840 0.8632 0.040 Uiso 1 1 calc R
H7B H 0.3848 0.1401 0.8165 0.040 Uiso 1 1 calc R
H7C H 0.2479 0.2003 0.8097 0.040 Uiso 1 1 calc R
C8 C 0.5938(4) 0.19492(18) 0.74106(10) 0.0280(6) Uani 1 1 d .
H8A H 0.5040 0.2019 0.7191 0.042 Uiso 1 1 calc R
H8B H 0.5940 0.1436 0.7536 0.042 Uiso 1 1 calc R
H8C H 0.6909 0.2042 0.7229 0.042 Uiso 1 1 calc R
C9 C 0.7992(4) 0.34301(17) 0.75654(10) 0.0302(6) Uani 1 1 d .
H9A H 0.8512 0.2996 0.7419 0.045 Uiso 1 1 calc R
H9B H 0.8745 0.3711 0.7765 0.045 Uiso 1 1 calc R
H9C H 0.7583 0.3753 0.7305 0.045 Uiso 1 1 calc R
C10 C 0.6565(4) 0.43497(15) 0.84445(11) 0.0271(6) Uani 1 1 d .
H10A H 0.7710 0.4365 0.8466 0.041 Uiso 1 1 calc R
H10B H 0.6113 0.4469 0.8766 0.041 Uiso 1 1 calc R
H10C H 0.6207 0.4716 0.8202 0.041 Uiso 1 1 calc R
C11 C 0.7415(3) 0.34086(15) 0.95036(10) 0.0220(5) Uani 1 1 d .
H11 H 0.7852 0.3780 0.9296 0.026 Uiso 1 1 calc R
C12 C 0.7176(4) 0.35701(16) 0.99934(10) 0.0257(6) Uani 1 1 d .
H12 H 0.7434 0.4049 1.0121 0.031 Uiso 1 1 calc R
C13 C 0.6553(3) 0.30217(17) 1.02962(10) 0.0266(6) Uani 1 1 d .
H13 H 0.6329 0.3131 1.0630 0.032 Uiso 1 1 calc R
C14 C 0.6262(3) 0.23181(16) 1.01106(9) 0.0229(5) Uani 1 1 d .
H14 H 0.5880 0.1931 1.0317 0.027 Uiso 1 1 calc R
C15 C 0.6536(3) 0.21875(15) 0.96177(9) 0.0194(5) Uani 1 1 d .
C16 C 0.6322(3) 0.14745(15) 0.93729(9) 0.0192(5) Uani 1 1 d .
C17 C 0.5749(3) 0.08051(16) 0.95485(10) 0.0223(5) Uani 1 1 d .
H17 H 0.5396 0.0690 0.9871 0.027 Uiso 1 1 calc R
C18 C 0.5811(3) 0.03432(15) 0.91450(10) 0.0207(5) Uani 1 1 d .
C19 C 0.5340(3) -0.04279(16) 0.90830(11) 0.0232(6) Uani 1 1 d .
C20 C 0.4502(4) -0.08354(19) 0.94273(12) 0.0358(8) Uani 1 1 d .
H20 H 0.4245 -0.0622 0.9736 0.043 Uiso 1 1 calc R
C21 C 0.4045(5) -0.15536(19) 0.93149(14) 0.0407(8) Uani 1 1 d .
H21 H 0.3491 -0.1845 0.9549 0.049 Uiso 1 1 calc R
C22 C 0.4400(5) -0.1846(2) 0.88604(14) 0.0415(8) Uani 1 1 d .
H22 H 0.4063 -0.2334 0.8774 0.050 Uiso 1 1 calc R
C23 C 0.5250(4) -0.14202(17) 0.85324(13) 0.0334(7) Uani 1 1 d .
H23 H 0.5502 -0.1625 0.8220 0.040 Uiso 1 1 calc R
C24 C 0.8445(3) -0.01557(17) 0.74964(10) 0.0258(6) Uani 1 1 d .
C25 C 0.8414(3) -0.08487(17) 0.77642(11) 0.0263(6) Uani 1 1 d .
C26 C 0.9166(3) -0.07121(17) 0.82337(11) 0.0263(6) Uani 1 1 d .
C27 C 0.9598(3) 0.00568(17) 0.82588(9) 0.0228(5) Uani 1 1 d .
C28 C 0.9145(3) 0.04102(16) 0.77946(10) 0.0229(5) Uani 1 1 d .
C29 C 0.7829(4) -0.0051(2) 0.69888(10) 0.0359(7) Uani 1 1 d .
H29A H 0.7556 0.0475 0.6939 0.054 Uiso 1 1 calc R
H29B H 0.6895 -0.0362 0.6943 0.054 Uiso 1 1 calc R
H29C H 0.8632 -0.0198 0.6751 0.054 Uiso 1 1 calc R
C30 C 0.7871(4) -0.15812(17) 0.75586(13) 0.0354(7) Uani 1 1 d .
H30A H 0.6784 -0.1534 0.7448 0.053 Uiso 1 1 calc R
H30B H 0.7940 -0.1967 0.7813 0.053 Uiso 1 1 calc R
H30C H 0.8536 -0.1721 0.7280 0.053 Uiso 1 1 calc R
C31 C 0.9483(4) -0.12811(19) 0.86211(13) 0.0370(7) Uani 1 1 d .
H31A H 1.0499 -0.1518 0.8559 0.056 Uiso 1 1 calc R
H31B H 0.8659 -0.1662 0.8616 0.056 Uiso 1 1 calc R
H31C H 0.9501 -0.1038 0.8943 0.056 Uiso 1 1 calc R
C32 C 1.0459(4) 0.04393(18) 0.86651(11) 0.0305(6) Uani 1 1 d .
H32A H 1.0234 0.0187 0.8976 0.046 Uiso 1 1 calc R
H32B H 1.0121 0.0962 0.8685 0.046 Uiso 1 1 calc R
H32C H 1.1587 0.0420 0.8600 0.046 Uiso 1 1 calc R
C33 C 0.9613(4) 0.11766(18) 0.76370(11) 0.0303(6) Uani 1 1 d .
H33A H 1.0751 0.1195 0.7592 0.046 Uiso 1 1 calc R
H33B H 0.9303 0.1539 0.7889 0.046 Uiso 1 1 calc R
H33C H 0.9094 0.1299 0.7327 0.046 Uiso 1 1 calc R
C40 C 0.8810(5) 0.6467(2) 0.88963(13) 0.0422(8) Uani 1 1 d .
H40 H 0.8898 0.5937 0.9010 0.051 Uiso 1 1 calc R
C41 C 0.3396(4) 0.5661(2) 0.95905(13) 0.0397(8) Uani 1 1 d .
H41 H 0.2334 0.5467 0.9503 0.048 Uiso 1 1 calc R
Cl3 Cl 1.07018(13) 0.68017(7) 0.87512(5) 0.0638(3) Uani 1 1 d .
Cl4 Cl 0.76282(12) 0.64946(7) 0.83733(3) 0.0542(3) Uani 1 1 d .
Cl5 Cl 0.7947(2) 0.69979(7) 0.93638(4) 0.0761(4) Uani 1 1 d .
Cl6 Cl 0.43781(13) 0.58981(7) 0.90477(4) 0.0571(3) Uani 1 1 d .
Cl7 Cl 0.44149(14) 0.49591(8) 0.99080(5) 0.0696(3) Uani 1 1 d .
Cl8 Cl 0.3172(2) 0.64508(7) 0.99630(4) 0.0751(4) Uani 1 1 d .
Cl9 Cl 0.00265(10) 0.48223(4) 0.92620(3) 0.03618(18) Uani 1 1 d .

loop_
_atom_site_aniso_label
_atom_site_aniso_U_11
_atom_site_aniso_U_22
_atom_site_aniso_U_33
_atom_site_aniso_U_23
_atom_site_aniso_U_13
_atom_site_aniso_U_12
Ir1 0.01384(4) 0.01752(4) 0.01407(3) 0.00151(4) -0.00037(3) -0.00075(4)
Ir2 0.01816(4) 0.01896(4) 0.01841(4) -0.00270(4) 0.00159(3) -0.00263(4)
N1 0.0181(10) 0.0203(10) 0.0183(9) 0.0007(7) -0.0008(8) -0.0011(9)
N2 0.0182(10) 0.0178(10) 0.0150(9) 0.0017(7) 0.0008(8) -0.0011(8)
N3 0.0208(11) 0.0168(10) 0.0192(10) 0.0021(8) 0.0025(8) -0.0016(8)
N4 0.0257(12) 0.0187(11) 0.0284(13) 0.0001(9) 0.0031(10) -0.0024(9)
Cl1 0.0141(2) 0.0304(3) 0.0263(3) 0.0004(3) -0.0010(2) -0.0003(3)
Cl2 0.0228(3) 0.0304(4) 0.0312(3) -0.0063(3) -0.0055(2) -0.0017(3)
C1 0.0159(11) 0.0211(12) 0.0186(12) 0.0020(9) -0.0006(9) 0.0017(9)
C2 0.0148(9) 0.0220(11) 0.0201(10) 0.0009(12) -0.0026(8) 0.0018(10)
C3 0.0186(10) 0.0257(12) 0.0156(10) 0.0052(11) -0.0044(8) -0.0002(12)
C4 0.0192(12) 0.0242(12) 0.0178(11) 0.0054(9) -0.0039(9) -0.0004(10)
C5 0.0172(12) 0.0212(12) 0.0210(12) 0.0033(9) -0.0028(9) -0.0021(9)
C6 0.0236(13) 0.0266(14) 0.0275(14) 0.0003(11) 0.0044(11) 0.0050(11)
C7 0.0177(12) 0.0266(14) 0.0354(15) -0.0009(11) -0.0016(10) -0.0040(10)
C8 0.0308(15) 0.0339(16) 0.0192(12) -0.0028(11) -0.0048(11) 0.0029(12)
C9 0.0259(14) 0.0388(16) 0.0260(13) 0.0130(11) 0.0030(12) -0.0017(14)
C10 0.0334(15) 0.0189(13) 0.0289(14) 0.0057(10) -0.0080(11) -0.0032(11)
C11 0.0210(13) 0.0210(12) 0.0238(12) 0.0005(10) -0.0035(10) -0.0006(10)
C12 0.0271(14) 0.0256(13) 0.0244(13) -0.0064(10) -0.0064(11) 0.0009(11)
C13 0.0288(15) 0.0353(16) 0.0157(11) -0.0052(11) 0.0004(10) 0.0027(12)
C14 0.0261(13) 0.0261(14) 0.0164(11) 0.0014(9) 0.0010(10) -0.0016(10)
C15 0.0206(12) 0.0214(12) 0.0162(11) 0.0004(9) 0.0018(9) 0.0030(9)
C16 0.0203(12) 0.0217(13) 0.0155(11) -0.0004(9) 0.0015(9) 0.0002(10)
C17 0.0271(14) 0.0215(13) 0.0181(12) 0.0016(10) 0.0047(10) 0.0015(10)
C18 0.0222(13) 0.0200(13) 0.0198(12) 0.0026(10) 0.0047(10) -0.0005(10)
C19 0.0251(14) 0.0207(13) 0.0237(13) 0.0019(10) 0.0019(11) 0.0008(11)
C20 0.052(2) 0.0284(16) 0.0269(15) 0.0035(12) 0.0108(14) -0.0073(14)
C21 0.050(2) 0.0288(17) 0.0431(19) 0.0082(14) 0.0111(16) -0.0126(15)
C22 0.050(2) 0.0249(16) 0.050(2) -0.0012(14) 0.0083(17) -0.0143(15)
C23 0.0404(17) 0.0235(14) 0.0363(16) -0.0046(13) 0.0065(15) -0.0074(12)
C24 0.0220(13) 0.0320(15) 0.0235(12) -0.0070(11) 0.0043(10) -0.0035(11)
C25 0.0222(14) 0.0284(14) 0.0282(14) -0.0105(11) 0.0037(11) -0.0028(11)
C26 0.0215(13) 0.0284(14) 0.0290(14) -0.0033(12) -0.0005(11) -0.0006(11)
C27 0.0181(11) 0.0260(13) 0.0244(12) -0.0037(12) 0.0012(9) -0.0024(11)
C28 0.0213(13) 0.0259(14) 0.0216(12) -0.0043(10) 0.0030(10) -0.0030(10)
C29 0.0361(15) 0.0512(19) 0.0205(11) -0.0090(13) 0.0015(11) -0.0062(18)
C30 0.0284(16) 0.0308(15) 0.0470(18) -0.0183(13) 0.0045(14) -0.0042(13)
C31 0.0392(18) 0.0295(16) 0.0424(19) 0.0060(14) -0.0012(15) 0.0009(13)
C32 0.0300(15) 0.0332(16) 0.0282(15) -0.0014(12) -0.0041(12) -0.0075(12)
C33 0.0302(15) 0.0331(16) 0.0277(15) 0.0031(12) 0.0055(12) -0.0099(12)
C40 0.053(2) 0.0352(18) 0.0385(19) 0.0028(15) -0.0066(16) 0.0044(16)
C41 0.0320(18) 0.0428(19) 0.0445(19) -0.0113(15) -0.0041(14) 0.0005(14)
Cl3 0.0490(6) 0.0473(6) 0.0951(9) 0.0029(6) -0.0120(6) 0.0012(5)
Cl4 0.0493(6) 0.0788(7) 0.0347(4) 0.0054(4) 0.0024(4) 0.0044(5)
Cl5 0.1122(11) 0.0704(7) 0.0457(5) -0.0203(5) 0.0044(7) 0.0046(8)
Cl6 0.0531(6) 0.0618(7) 0.0564(6) -0.0052(5) 0.0157(5) 0.0043(5)
Cl7 0.0760(7) 0.0605(7) 0.0723(7) 0.0031(6) -0.0205(6) 0.0128(7)
Cl8 0.1066(10) 0.0562(6) 0.0625(7) -0.0255(5) 0.0107(8) 0.0102(7)
Cl9 0.0441(4) 0.0335(4) 0.0309(4) 0.0110(3) -0.0131(3) -0.0142(3)

loop_
_atom_type_symbol
_atom_type_description
_atom_type_scat_dispersion_real
_atom_type_scat_dispersion_imag
_atom_type_scat_source
C C 0.0033 0.0016 'International Tables Vol C Tables 4.2.6.8 and 6.1.1.4'
H H 0.0000 0.0000 'International Tables Vol C Tables 4.2.6.8 and 6.1.1.4'
N N 0.0061 0.0033 'International Tables Vol C Tables 4.2.6.8 and 6.1.1.4'
Cl Cl 0.1484 0.1585 'International Tables Vol C Tables 4.2.6.8 and 6.1.1.4'
Ir Ir -1.4442 7.9887 'International Tables Vol C Tables 4.2.6.8 and 6.1.1.4'

loop_
_geom_angle_atom_site_label_1
_geom_angle_atom_site_label_2
_geom_angle_atom_site_label_3
_geom_angle
N1 Ir1 C2 120.34(9)
N1 Ir1 C1 92.85(9)
C2 Ir1 C1 38.90(10)
N1 Ir1 N2 76.51(8)
C2 Ir1 N2 95.79(9)
C1 Ir1 N2 117.84(9)
N1 Ir1 C5 100.82(9)
C2 Ir1 C5 65.77(10)
C1 Ir1 C5 39.52(10)
N2 Ir1 C5 157.36(9)
N1 Ir1 C3 158.11(9)
C2 Ir1 C3 39.42(9)
C1 Ir1 C3 65.61(10)
N2 Ir1 C3 109.21(10)
C5 Ir1 C3 65.49(11)
N1 Ir1 C4 136.78(9)
C2 Ir1 C4 64.85(10)
C1 Ir1 C4 64.85(10)
N2 Ir1 C4 146.24(9)
C5 Ir1 C4 38.53(10)
C3 Ir1 C4 38.46(10)
N1 Ir1 Cl1 84.54(7)
C2 Ir1 Cl1 154.80(7)
C1 Ir1 Cl1 146.67(7)
N2 Ir1 Cl1 93.91(6)
C5 Ir1 Cl1 108.32(7)
C3 Ir1 Cl1 115.38(6)
C4 Ir1 Cl1 94.87(7)
N4 Ir2 N3 76.94(9)
N4 Ir2 C26 95.21(11)
N3 Ir2 C26 121.93(10)
N4 Ir2 C25 102.69(11)
N3 Ir2 C25 161.45(10)
C26 Ir2 C25 39.56(11)
N4 Ir2 C27 122.13(10)
N3 Ir2 C27 98.43(10)
C26 Ir2 C27 38.70(11)
C25 Ir2 C27 65.73(11)
N4 Ir2 C24 138.44(10)
N3 Ir2 C24 144.60(10)
C26 Ir2 C24 64.84(11)
C25 Ir2 C24 38.71(11)
C27 Ir2 C24 64.72(10)
N4 Ir2 C28 160.01(10)
N3 Ir2 C28 109.29(9)
C26 Ir2 C28 65.19(11)
C25 Ir2 C28 65.18(11)
C27 Ir2 C28 39.32(10)
C24 Ir2 C28 38.02(10)
N4 Ir2 Cl2 81.99(7)
N3 Ir2 Cl2 91.60(6)
C26 Ir2 Cl2 145.00(8)
C25 Ir2 Cl2 106.77(8)
C27 Ir2 Cl2 155.37(7)
C24 Ir2 Cl2 94.41(8)
C28 Ir2 Cl2 116.07(8)
C11 N1 C15 119.0(2)
C11 N1 Ir1 124.19(17)
C15 N1 Ir1 116.19(17)
N3 N2 C16 107.0(2)
N3 N2 Ir1 138.01(16)
C16 N2 Ir1 110.86(17)
N2 N3 C18 107.2(2)
N2 N3 Ir2 138.11(17)
C18 N3 Ir2 111.90(17)
C23 N4 C19 118.7(3)
C23 N4 Ir2 124.6(2)
C19 N4 Ir2 116.71(19)
C2 C1 C5 107.9(2)
C2 C1 C6 125.9(2)
C5 C1 C6 126.2(2)
C2 C1 Ir1 70.16(13)
C5 C1 Ir1 70.36(14)
C6 C1 Ir1 125.62(19)
C1 C2 C3 108.7(2)
C1 C2 C7 125.8(2)
C3 C2 C7 125.4(2)
C1 C2 Ir1 70.94(14)
C3 C2 Ir1 71.65(12)
C7 C2 Ir1 125.07(19)
C4 C3 C2 106.6(2)
C4 C3 C8 126.6(2)
C2 C3 C8 125.9(3)
C4 C3 Ir1 71.01(14)
C2 C3 Ir1 68.92(12)
C8 C3 Ir1 133.5(2)
C5 C4 C3 109.6(2)
C5 C4 C9 124.6(3)
C3 C4 C9 125.8(2)
C5 C4 Ir1 69.63(14)
C3 C4 Ir1 70.54(13)
C9 C4 Ir1 126.52(19)
C4 C5 C1 107.2(2)
C4 C5 C10 125.3(2)
C1 C5 C10 127.1(2)
C4 C5 Ir1 71.85(15)
C1 C5 Ir1 70.11(14)
C10 C5 Ir1 128.37(18)
C1 C6 H6A 109.5
C1 C6 H6B 109.5
H6A C6 H6B 109.5
C1 C6 H6C 109.5
H6A C6 H6C 109.5
H6B C6 H6C 109.5
C2 C7 H7A 109.5
C2 C7 H7B 109.5
H7A C7 H7B 109.5
C2 C7 H7C 109.5
H7A C7 H7C 109.5
H7B C7 H7C 109.5
C3 C8 H8A 109.5
C3 C8 H8B 109.5
H8A C8 H8B 109.5
C3 C8 H8C 109.5
H8A C8 H8C 109.5
H8B C8 H8C 109.5
C4 C9 H9A 109.5
C4 C9 H9B 109.5
H9A C9 H9B 109.5
C4 C9 H9C 109.5
H9A C9 H9C 109.5
H9B C9 H9C 109.5
C5 C10 H10A 109.5
C5 C10 H10B 109.5
H10A C10 H10B 109.5
C5 C10 H10C 109.5
H10A C10 H10C 109.5
H10B C10 H10C 109.5
N1 C11 C12 121.6(3)
N1 C11 H11 119.2
C12 C11 H11 119.2
C11 C12 C13 118.9(3)
C11 C12 H12 120.6
C13 C12 H12 120.6
C14 C13 C12 119.8(2)
C14 C13 H13 120.1
C12 C13 H13 120.1
C13 C14 C15 118.7(3)
C13 C14 H14 120.7
C15 C14 H14 120.7
N1 C15 C14 121.7(2)
N1 C15 C16 113.3(2)
C14 C15 C16 125.0(2)
N2 C16 C17 111.3(2)
N2 C16 C15 118.3(2)
C17 C16 C15 130.4(2)
C18 C17 C16 103.3(2)
C18 C17 H17 128.3
C16 C17 H17 128.3
N3 C18 C17 111.1(2)
N3 C18 C19 117.9(3)
C17 C18 C19 130.9(3)
N4 C19 C20 121.6(3)
N4 C19 C18 113.8(3)
C20 C19 C18 124.5(3)
C21 C20 C19 119.1(3)
C21 C20 H20 120.5
C19 C20 H20 120.5
C20 C21 C22 119.5(3)
C20 C21 H21 120.3
C22 C21 H21 120.3
C21 C22 C23 119.2(3)
C21 C22 H22 120.4
C23 C22 H22 120.4
N4 C23 C22 121.9(3)
N4 C23 H23 119.1
C22 C23 H23 119.1
C28 C24 C25 109.3(2)
C28 C24 C29 125.9(3)
C25 C24 C29 124.9(3)
C28 C24 Ir2 71.10(15)
C25 C24 Ir2 68.93(15)
C29 C24 Ir2 125.8(2)
C24 C25 C26 107.1(2)
C24 C25 C30 124.7(3)
C26 C25 C30 127.8(3)
C24 C25 Ir2 72.36(16)
C26 C25 Ir2 70.08(16)
C30 C25 Ir2 128.2(2)
C27 C26 C25 108.6(3)
C27 C26 C31 125.3(3)
C25 C26 C31 126.1(3)
C27 C26 Ir2 71.33(16)
C25 C26 Ir2 70.36(16)
C31 C26 Ir2 125.7(2)
C26 C27 C28 107.8(2)
C26 C27 C32 127.2(3)
C28 C27 C32 124.8(3)
C26 C27 Ir2 69.97(15)
C28 C27 Ir2 71.61(15)
C32 C27 Ir2 127.1(2)
C24 C28 C27 107.2(2)
C24 C28 C33 126.9(3)
C27 C28 C33 125.0(3)
C24 C28 Ir2 70.88(15)
C27 C28 Ir2 69.07(14)
C33 C28 Ir2 133.7(2)
C24 C29 H29A 109.5
C24 C29 H29B 109.5
H29A C29 H29B 109.5
C24 C29 H29C 109.5
H29A C29 H29C 109.5
H29B C29 H29C 109.5
C25 C30 H30A 109.5
C25 C30 H30B 109.5
H30A C30 H30B 109.5
C25 C30 H30C 109.5
H30A C30 H30C 109.5
H30B C30 H30C 109.5
C26 C31 H31A 109.5
C26 C31 H31B 109.5
H31A C31 H31B 109.5
C26 C31 H31C 109.5
H31A C31 H31C 109.5
H31B C31 H31C 109.5
C27 C32 H32A 109.5
C27 C32 H32B 109.5
H32A C32 H32B 109.5
C27 C32 H32C 109.5
H32A C32 H32C 109.5
H32B C32 H32C 109.5
C28 C33 H33A 109.5
C28 C33 H33B 109.5
H33A C33 H33B 109.5
C28 C33 H33C 109.5
H33A C33 H33C 109.5
H33B C33 H33C 109.5
Cl4 C40 Cl5 109.5(2)
Cl4 C40 Cl3 109.7(2)
Cl5 C40 Cl3 111.3(2)
Cl4 C40 H40 108.8
Cl5 C40 H40 108.8
Cl3 C40 H40 108.8
Cl8 C41 Cl6 110.2(2)
Cl8 C41 Cl7 110.2(2)
Cl6 C41 Cl7 110.6(2)
Cl8 C41 H41 108.6
Cl6 C41 H41 108.6
Cl7 C41 H41 108.6

loop_
_geom_bond_atom_site_label_1
_geom_bond_atom_site_label_2
_geom_bond_distance
Ir1 N1 2.098(2)
Ir1 C2 2.143(2)
Ir1 C1 2.154(3)
Ir1 N2 2.157(2)
Ir1 C5 2.157(3)
Ir1 C3 2.180(2)
Ir1 C4 2.187(2)
Ir1 Cl1 2.3893(6)
Ir2 N4 2.104(2)
Ir2 N3 2.141(2)
Ir2 C26 2.143(3)
Ir2 C25 2.146(3)
Ir2 C27 2.160(2)
Ir2 C24 2.192(3)
Ir2 C28 2.195(3)
Ir2 Cl2 2.3997(7)
N1 C11 1.348(3)
N1 C15 1.357(3)
N2 N3 1.357(3)
N2 C16 1.366(3)
N3 C18 1.369(3)
N4 C23 1.351(4)
N4 C19 1.353(4)
C1 C2 1.431(4)
C1 C5 1.458(4)
C1 C6 1.489(4)
C2 C3 1.459(3)
C2 C7 1.492(4)
C3 C4 1.438(4)
C3 C8 1.488(4)
C4 C5 1.433(4)
C4 C9 1.494(4)
C5 C10 1.499(4)
C6 H6A 0.9800
C6 H6B 0.9800
C6 H6C 0.9800
C7 H7A 0.9800
C7 H7B 0.9800
C7 H7C 0.9800
C8 H8A 0.9800
C8 H8B 0.9800
C8 H8C 0.9800
C9 H9A 0.9800
C9 H9B 0.9800
C9 H9C 0.9800
C10 H10A 0.9800
C10 H10B 0.9800
C10 H10C 0.9800
C11 C12 1.380(4)
C11 H11 0.9500
C12 C13 1.388(4)
C12 H12 0.9500
C13 C14 1.379(4)
C13 H13 0.9500
C14 C15 1.383(3)
C14 H14 0.9500
C15 C16 1.451(4)
C16 C17 1.379(4)
C17 C18 1.376(4)
C17 H17 0.9500
C18 C19 1.447(4)
C19 C20 1.387(4)
C20 C21 1.377(5)
C20 H20 0.9500
C21 C22 1.378(5)
C21 H21 0.9500
C22 C23 1.381(5)
C22 H22 0.9500
C23 H23 0.9500
C24 C28 1.429(4)
C24 C25 1.439(4)
C24 C29 1.491(4)
C25 C26 1.451(4)
C25 C30 1.499(4)
C26 C27 1.426(4)
C26 C31 1.491(4)
C27 C28 1.466(4)
C27 C32 1.494(4)
C28 C33 1.491(4)
C29 H29A 0.9800
C29 H29B 0.9800
C29 H29C 0.9800
C30 H30A 0.9800
C30 H30B 0.9800
C30 H30C 0.9800
C31 H31A 0.9800
C31 H31B 0.9800
C31 H31C 0.9800
C32 H32A 0.9800
C32 H32B 0.9800
C32 H32C 0.9800
C33 H33A 0.9800
C33 H33B 0.9800
C33 H33C 0.9800
C40 Cl4 1.747(4)
C40 Cl5 1.751(4)
C40 Cl3 1.768(4)
C40 H40 1.0000
C41 Cl8 1.750(4)
C41 Cl6 1.752(4)
C41 Cl7 1.755(4)
C41 H41 1.0000

loop_
_geom_torsion_atom_site_label_1
_geom_torsion_atom_site_label_2
_geom_torsion_atom_site_label_3
_geom_torsion_atom_site_label_4
_geom_torsion
C2 Ir1 N1 C11 -100.3(2)
C1 Ir1 N1 C11 -71.2(2)
N2 Ir1 N1 C11 170.9(2)
C5 Ir1 N1 C11 -32.1(2)
C3 Ir1 N1 C11 -81.0(4)
C4 Ir1 N1 C11 -15.8(3)
Cl1 Ir1 N1 C11 75.5(2)
C2 Ir1 N1 C15 70.4(2)
C1 Ir1 N1 C15 99.5(2)
N2 Ir1 N1 C15 -18.43(19)
C5 Ir1 N1 C15 138.56(19)
C3 Ir1 N1 C15 89.7(3)
C4 Ir1 N1 C15 154.89(18)
Cl1 Ir1 N1 C15 -113.79(19)
N1 Ir1 N2 N3 171.8(3)
C2 Ir1 N2 N3 51.9(3)
C1 Ir1 N2 N3 85.7(3)
C5 Ir1 N2 N3 86.0(3)
C3 Ir1 N2 N3 13.8(3)
C4 Ir1 N2 N3 0.0(3)
Cl1 Ir1 N2 N3 -104.8(2)
N1 Ir1 N2 C16 18.83(17)
C2 Ir1 N2 C16 -101.02(18)
C1 Ir1 N2 C16 -67.2(2)
C5 Ir1 N2 C16 -66.9(3)
C3 Ir1 N2 C16 -139.13(17)
C4 Ir1 N2 C16 -152.93(18)
Cl1 Ir1 N2 C16 102.26(17)
C16 N2 N3 C18 0.3(3)
Ir1 N2 N3 C18 -153.3(2)
C16 N2 N3 Ir2 -158.3(2)
Ir1 N2 N3 Ir2 48.1(4)
N4 Ir2 N3 N2 172.3(3)
C26 Ir2 N3 N2 84.3(3)
C25 Ir2 N3 N2 81.3(4)
C27 Ir2 N3 N2 51.1(3)
C24 Ir2 N3 N2 -6.4(4)
C28 Ir2 N3 N2 12.1(3)
Cl2 Ir2 N3 N2 -106.3(3)
N4 Ir2 N3 C18 14.38(19)
C26 Ir2 N3 C18 -73.6(2)
C25 Ir2 N3 C18 -76.6(4)
C27 Ir2 N3 C18 -106.8(2)
C24 Ir2 N3 C18 -164.32(19)
C28 Ir2 N3 C18 -145.82(19)
Cl2 Ir2 N3 C18 95.78(18)
N3 Ir2 N4 C23 169.8(3)
C26 Ir2 N4 C23 -68.6(3)
C25 Ir2 N4 C23 -29.2(3)
C27 Ir2 N4 C23 -98.4(3)
C24 Ir2 N4 C23 -11.3(3)
C28 Ir2 N4 C23 -79.4(4)
Cl2 Ir2 N4 C23 76.3(3)
N3 Ir2 N4 C19 -10.8(2)
C26 Ir2 N4 C19 110.8(2)
C25 Ir2 N4 C19 150.2(2)
C27 Ir2 N4 C19 81.1(2)
C24 Ir2 N4 C19 168.1(2)
C28 Ir2 N4 C19 100.0(3)
Cl2 Ir2 N4 C19 -104.3(2)
N1 Ir1 C1 C2 -138.04(15)
N2 Ir1 C1 C2 -61.80(16)
C5 Ir1 C1 C2 118.4(2)
C3 Ir1 C1 C2 37.93(15)
C4 Ir1 C1 C2 80.46(16)
Cl1 Ir1 C1 C2 137.55(13)
N1 Ir1 C1 C5 103.59(15)
C2 Ir1 C1 C5 -118.4(2)
N2 Ir1 C1 C5 179.83(13)
C3 Ir1 C1 C5 -80.44(16)
C4 Ir1 C1 C5 -37.91(15)
Cl1 Ir1 C1 C5 19.2(2)
N1 Ir1 C1 C6 -17.5(2)
C2 Ir1 C1 C6 120.5(3)
N2 Ir1 C1 C6 58.7(3)
C5 Ir1 C1 C6 -121.1(3)
C3 Ir1 C1 C6 158.5(3)
C4 Ir1 C1 C6 -159.0(3)
Cl1 Ir1 C1 C6 -101.9(2)
C5 C1 C2 C3 -1.5(3)
C6 C1 C2 C3 177.7(2)
Ir1 C1 C2 C3 -62.06(16)
C5 C1 C2 C7 -179.4(2)
C6 C1 C2 C7 -0.2(4)
Ir1 C1 C2 C7 120.0(3)
C5 C1 C2 Ir1 60.55(17)
C6 C1 C2 Ir1 -120.2(3)
N1 Ir1 C2 C1 50.69(17)
N2 Ir1 C2 C1 128.43(15)
C5 Ir1 C2 C1 -37.88(15)
C3 Ir1 C2 C1 -118.2(2)
C4 Ir1 C2 C1 -80.45(16)
Cl1 Ir1 C2 C1 -119.43(18)
N1 Ir1 C2 C3 168.85(15)
C1 Ir1 C2 C3 118.2(2)
N2 Ir1 C2 C3 -113.41(17)
C5 Ir1 C2 C3 80.28(18)
C4 Ir1 C2 C3 37.70(16)
Cl1 Ir1 C2 C3 -1.3(3)
N1 Ir1 C2 C7 -70.2(2)
C1 Ir1 C2 C7 -120.9(3)
N2 Ir1 C2 C7 7.5(2)
C5 Ir1 C2 C7 -158.8(3)
C3 Ir1 C2 C7 120.9(3)
C4 Ir1 C2 C7 158.6(3)
Cl1 Ir1 C2 C7 119.6(2)
C1 C2 C3 C4 0.2(3)
C7 C2 C3 C4 178.1(2)
Ir1 C2 C3 C4 -61.41(16)
C1 C2 C3 C8 -169.2(2)
C7 C2 C3 C8 8.7(4)
Ir1 C2 C3 C8 129.2(3)
C1 C2 C3 Ir1 61.61(17)
C7 C2 C3 Ir1 -120.5(3)
N1 Ir1 C3 C4 90.5(3)
C2 Ir1 C3 C4 117.1(2)
C1 Ir1 C3 C4 79.67(17)
N2 Ir1 C3 C4 -167.69(15)
C5 Ir1 C3 C4 36.06(15)
Cl1 Ir1 C3 C4 -63.49(16)
N1 Ir1 C3 C2 -26.6(3)
C1 Ir1 C3 C2 -37.44(16)
N2 Ir1 C3 C2 75.20(17)
C5 Ir1 C3 C2 -81.05(17)
C4 Ir1 C3 C2 -117.1(2)
Cl1 Ir1 C3 C2 179.40(14)
N1 Ir1 C3 C8 -146.6(3)
C2 Ir1 C3 C8 -120.0(3)
C1 Ir1 C3 C8 -157.4(3)
N2 Ir1 C3 C8 -44.8(3)
C5 Ir1 C3 C8 159.0(3)
C4 Ir1 C3 C8 122.9(3)
Cl1 Ir1 C3 C8 59.4(3)
C2 C3 C4 C5 1.2(3)
C8 C3 C4 C5 170.5(2)
Ir1 C3 C4 C5 -58.82(18)
C2 C3 C4 C9 -178.4(2)
C8 C3 C4 C9 -9.1(4)
Ir1 C3 C4 C9 121.6(3)
C2 C3 C4 Ir1 60.06(16)
C8 C3 C4 Ir1 -130.6(3)
N1 Ir1 C4 C5 -26.3(2)
C2 Ir1 C4 C5 82.06(16)
C1 Ir1 C4 C5 38.89(15)
N2 Ir1 C4 C5 141.94(17)
C3 Ir1 C4 C5 120.7(2)
Cl1 Ir1 C4 C5 -113.53(14)
N1 Ir1 C4 C3 -147.02(15)
C2 Ir1 C4 C3 -38.64(15)
C1 Ir1 C4 C3 -81.81(16)
N2 Ir1 C4 C3 21.2(2)
C5 Ir1 C4 C3 -120.7(2)
Cl1 Ir1 C4 C3 125.77(14)
N1 Ir1 C4 C9 92.3(3)
C2 Ir1 C4 C9 -159.3(3)
C1 Ir1 C4 C9 157.5(3)
N2 Ir1 C4 C9 -99.4(3)
C5 Ir1 C4 C9 118.6(3)
C3 Ir1 C4 C9 -120.7(3)
Cl1 Ir1 C4 C9 5.1(3)
C3 C4 C5 C1 -2.2(3)
C9 C4 C5 C1 177.5(2)
Ir1 C4 C5 C1 -61.54(17)
C3 C4 C5 C10 -176.0(2)
C9 C4 C5 C10 3.6(4)
Ir1 C4 C5 C10 124.6(3)
C3 C4 C5 Ir1 59.38(17)
C9 C4 C5 Ir1 -121.0(3)
C2 C1 C5 C4 2.3(3)
C6 C1 C5 C4 -177.0(2)
Ir1 C1 C5 C4 62.67(17)
C2 C1 C5 C10 175.9(2)
C6 C1 C5 C10 -3.3(4)
Ir1 C1 C5 C10 -123.7(3)
C2 C1 C5 Ir1 -60.41(17)
C6 C1 C5 Ir1 120.3(3)
N1 Ir1 C5 C4 161.99(15)
C2 Ir1 C5 C4 -79.46(16)
C1 Ir1 C5 C4 -116.8(2)
N2 Ir1 C5 C4 -117.1(2)
C3 Ir1 C5 C4 -35.99(15)
Cl1 Ir1 C5 C4 74.21(15)
N1 Ir1 C5 C1 -81.26(15)
C2 Ir1 C5 C1 37.30(14)
N2 Ir1 C5 C1 -0.4(3)
C3 Ir1 C5 C1 80.76(15)
C4 Ir1 C5 C1 116.8(2)
Cl1 Ir1 C5 C1 -169.04(13)
N1 Ir1 C5 C10 40.9(3)
C2 Ir1 C5 C10 159.4(3)
C1 Ir1 C5 C10 122.1(3)
N2 Ir1 C5 C10 121.7(3)
C3 Ir1 C5 C10 -157.1(3)
C4 Ir1 C5 C10 -121.1(3)
Cl1 Ir1 C5 C10 -46.9(3)
C15 N1 C11 C12 -5.2(4)
Ir1 N1 C11 C12 165.2(2)
N1 C11 C12 C13 0.7(4)
C11 C12 C13 C14 3.4(4)
C12 C13 C14 C15 -2.9(4)
C11 N1 C15 C14 5.7(4)
Ir1 N1 C15 C14 -165.5(2)
C11 N1 C15 C16 -174.3(2)
Ir1 N1 C15 C16 14.5(3)
C13 C14 C15 N1 -1.7(4)
C13 C14 C15 C16 178.4(3)
N3 N2 C16 C17 -0.2(3)
Ir1 N2 C16 C17 161.24(19)
N3 N2 C16 C15 -179.5(2)
Ir1 N2 C16 C15 -18.0(3)
N1 C15 C16 N2 3.1(4)
C14 C15 C16 N2 -176.9(3)
N1 C15 C16 C17 -176.0(3)
C14 C15 C16 C17 4.0(5)
N2 C16 C17 C18 0.0(3)
C15 C16 C17 C18 179.2(3)
N2 N3 C18 C17 -0.3(3)
Ir2 N3 C18 C17 164.44(19)
N2 N3 C18 C19 178.4(2)
Ir2 N3 C18 C19 -16.9(3)
C16 C17 C18 N3 0.2(3)
C16 C17 C18 C19 -178.3(3)
C23 N4 C19 C20 2.1(5)
Ir2 N4 C19 C20 -177.4(3)
C23 N4 C19 C18 -175.3(3)
Ir2 N4 C19 C18 5.3(3)
N3 C18 C19 N4 8.2(4)
C17 C18 C19 N4 -173.4(3)
N3 C18 C19 C20 -169.1(3)
C17 C18 C19 C20 9.3(5)
N4 C19 C20 C21 -0.7(5)
C18 C19 C20 C21 176.4(3)
C19 C20 C21 C22 -1.4(6)
C20 C21 C22 C23 2.1(6)
C19 N4 C23 C22 -1.4(5)
Ir2 N4 C23 C22 178.0(3)
C21 C22 C23 N4 -0.6(6)
N4 Ir2 C24 C28 -149.01(17)
N3 Ir2 C24 C28 29.1(3)
C26 Ir2 C24 C28 -81.26(18)
C25 Ir2 C24 C28 -120.4(2)
C27 Ir2 C24 C28 -38.29(17)
Cl2 Ir2 C24 C28 128.11(16)
N4 Ir2 C24 C25 -28.6(2)
N3 Ir2 C24 C25 149.46(17)
C26 Ir2 C24 C25 39.12(16)
C27 Ir2 C24 C25 82.09(18)
C28 Ir2 C24 C25 120.4(2)
Cl2 Ir2 C24 C25 -111.51(15)
N4 Ir2 C24 C29 89.9(3)
N3 Ir2 C24 C29 -92.0(3)
C26 Ir2 C24 C29 157.6(3)
C25 Ir2 C24 C29 118.5(3)
C27 Ir2 C24 C29 -159.4(3)
C28 Ir2 C24 C29 -121.1(3)
Cl2 Ir2 C24 C29 7.0(3)
C28 C24 C25 C26 -2.0(3)
C29 C24 C25 C26 178.4(3)
Ir2 C24 C25 C26 -61.86(19)
C28 C24 C25 C30 -175.4(3)
C29 C24 C25 C30 5.0(5)
Ir2 C24 C25 C30 124.7(3)
C28 C24 C25 Ir2 59.8(2)
C29 C24 C25 Ir2 -119.8(3)
N4 Ir2 C25 C24 160.99(16)
N3 Ir2 C25 C24 -112.3(3)
C26 Ir2 C25 C24 -116.3(2)
C27 Ir2 C25 C24 -79.25(17)
C28 Ir2 C25 C24 -35.84(16)
Cl2 Ir2 C25 C24 75.65(16)
N4 Ir2 C25 C26 -82.73(18)
N3 Ir2 C25 C26 4.0(4)
C27 Ir2 C25 C26 37.03(16)
C24 Ir2 C25 C26 116.3(2)
C28 Ir2 C25 C26 80.44(18)
Cl2 Ir2 C25 C26 -168.06(15)
N4 Ir2 C25 C30 40.3(3)
N3 Ir2 C25 C30 127.0(3)
C26 Ir2 C25 C30 123.0(4)
C27 Ir2 C25 C30 160.1(3)
C24 Ir2 C25 C30 -120.7(4)
C28 Ir2 C25 C30 -156.5(3)
Cl2 Ir2 C25 C30 -45.0(3)
C24 C25 C26 C27 2.0(3)
C30 C25 C26 C27 175.1(3)
Ir2 C25 C26 C27 -61.38(19)
C24 C25 C26 C31 -176.3(3)
C30 C25 C26 C31 -3.1(5)
Ir2 C25 C26 C31 120.4(3)
C24 C25 C26 Ir2 63.36(19)
C30 C25 C26 Ir2 -123.5(3)
N4 Ir2 C26 C27 -137.76(16)
N3 Ir2 C26 C27 -59.91(19)
C25 Ir2 C26 C27 118.6(2)
C24 Ir2 C26 C27 80.30(17)
C28 Ir2 C26 C27 38.18(15)
Cl2 Ir2 C26 C27 138.78(14)
N4 Ir2 C26 C25 103.65(17)
N3 Ir2 C26 C25 -178.50(15)
C27 Ir2 C26 C25 -118.6(2)
C24 Ir2 C26 C25 -38.28(17)
C28 Ir2 C26 C25 -80.41(18)
Cl2 Ir2 C26 C25 20.2(2)
N4 Ir2 C26 C31 -17.3(3)
N3 Ir2 C26 C31 60.6(3)
C25 Ir2 C26 C31 -120.9(3)
C27 Ir2 C26 C31 120.5(3)
C24 Ir2 C26 C31 -159.2(3)
C28 Ir2 C26 C31 158.7(3)
Cl2 Ir2 C26 C31 -100.7(3)
C25 C26 C27 C28 -1.2(3)
C31 C26 C27 C28 177.1(3)
Ir2 C26 C27 C28 -61.96(18)
C25 C26 C27 C32 -177.3(3)
C31 C26 C27 C32 1.0(5)
Ir2 C26 C27 C32 121.9(3)
C25 C26 C27 Ir2 60.77(19)
C31 C26 C27 Ir2 -121.0(3)
N4 Ir2 C27 C26 52.24(19)
N3 Ir2 C27 C26 132.07(16)
C25 Ir2 C27 C26 -37.84(17)
C24 Ir2 C27 C26 -80.65(18)
C28 Ir2 C27 C26 -117.7(2)
Cl2 Ir2 C27 C26 -114.9(2)
N4 Ir2 C27 C28 169.93(15)
N3 Ir2 C27 C28 -110.24(16)
C26 Ir2 C27 C28 117.7(2)
C25 Ir2 C27 C28 79.85(17)
C24 Ir2 C27 C28 37.04(16)
Cl2 Ir2 C27 C28 2.8(3)
N4 Ir2 C27 C32 -69.9(3)
N3 Ir2 C27 C32 10.0(3)
C26 Ir2 C27 C32 -122.1(3)
C25 Ir2 C27 C32 -159.9(3)
C24 Ir2 C27 C32 157.3(3)
C28 Ir2 C27 C32 120.2(3)
Cl2 Ir2 C27 C32 123.0(2)
C25 C24 C28 C27 1.3(3)
C29 C24 C28 C27 -179.1(3)
Ir2 C24 C28 C27 59.81(18)
C25 C24 C28 C33 170.6(3)
C29 C24 C28 C33 -9.8(5)
Ir2 C24 C28 C33 -130.9(3)
C25 C24 C28 Ir2 -58.51(19)
C29 C24 C28 Ir2 121.1(3)
C26 C27 C28 C24 -0.1(3)
C32 C27 C28 C24 176.2(3)
Ir2 C27 C28 C24 -60.97(19)
C26 C27 C28 C33 -169.6(3)
C32 C27 C28 C33 6.6(4)
Ir2 C27 C28 C33 129.5(3)
C26 C27 C28 Ir2 60.91(18)
C32 C27 C28 Ir2 -122.9(3)
N4 Ir2 C28 C24 92.2(3)
N3 Ir2 C28 C24 -162.64(16)
C26 Ir2 C28 C24 80.26(18)
C25 Ir2 C28 C24 36.48(17)
C27 Ir2 C28 C24 117.8(2)
Cl2 Ir2 C28 C24 -60.86(18)
N4 Ir2 C28 C27 -25.7(4)
N3 Ir2 C28 C27 79.51(17)
C26 Ir2 C28 C27 -37.59(16)
C25 Ir2 C28 C27 -81.37(18)
C24 Ir2 C28 C27 -117.8(2)
Cl2 Ir2 C28 C27 -178.70(13)
N4 Ir2 C28 C33 -144.7(3)
N3 Ir2 C28 C33 -39.5(3)
C26 Ir2 C28 C33 -156.6(3)
C25 Ir2 C28 C33 159.6(3)
C27 Ir2 C28 C33 -119.0(3)
C24 Ir2 C28 C33 123.1(4)
Cl2 Ir2 C28 C33 62.3(3)
